data_2233435
loop_
_publ_author_name
'Baldovino-Pantale\'on, Oscar'
'Hern\'andez-Ortega, Sim\'on'
'Reyes-Mart\'inez, Reyna'
'Morales-Morales, David'

_publ_section_title
;
 A second monoclinic polymorph of
 {2,6-bis[(2,4,5-trifluorophenyl)iminomethyl]pyridine-\k^3^<i>N</i>,<i>N</i>',<i>N</i>''}dichloridonickel(II)
;
_journal_coeditor_code FJ2491
_journal_issue 2
_journal_name_full 'Acta Crystallographica Section E'
_journal_page_first m134
_journal_paper_doi 10.1107/S1600536811055577
_journal_volume 68
_journal_year 2012
_chemical_formula_iupac '[Ni Cl2 (C19 H9 F6 N3)]'
_chemical_formula_moiety 'C19 H9 Cl2 F6 N3 Ni'
_chemical_formula_sum 'C19 H9 Cl2 F6 N3 Ni'
_chemical_formula_weight 522.90
_chemical_name_systematic
;
{2,6-Bis[(2,4,5-trifluorophenyl)iminomethyl]pyridine-
\k^3^<i>N</i>,<i>N</i>',<i>N</i>''}dichloridonickel(II)
;
_space_group_IT_number 15
_symmetry_cell_setting monoclinic
_symmetry_space_group_name_Hall '-C 2yc'
_symmetry_space_group_name_H-M 'C 1 2/c 1'
_atom_sites_solution_hydrogens geom
_atom_sites_solution_primary direct
_atom_sites_solution_secondary difmap
_audit_creation_method SHELXL-97
_cell_angle_alpha 90.00
_cell_angle_beta 101.421(2)
_cell_angle_gamma 90.00
_cell_formula_units_Z 4
_cell_length_a 18.0947(13)
_cell_length_b 8.8967(6)
_cell_length_c 12.1638(9)
_cell_measurement_reflns_used 5009
_cell_measurement_temperature 298(2)
_cell_measurement_theta_max 32.09
_cell_measurement_theta_min 2.56
_cell_volume 1919.4(2)
_computing_cell_refinement 'SAINT (Bruker, 2007)'
_computing_data_collection 'SMART (Bruker, 2007)'
_computing_data_reduction 'SAINT (Bruker, 2007)'
_computing_molecular_graphics 'SHELXTL (Sheldrick, 2008)'
_computing_publication_material 'SHELXTL (Sheldrick, 2008)'
_computing_structure_refinement 'SHELXL97 (Sheldrick, 2008)'
_computing_structure_solution 'SHELXS97 (Sheldrick, 2008)'
_diffrn_ambient_temperature 298(2)
_diffrn_detector_area_resol_mean 0.83
_diffrn_measured_fraction_theta_full 0.995
_diffrn_measured_fraction_theta_max 0.995
_diffrn_measurement_device_type 'Bruker SMART APEX CCD area-detector'
_diffrn_measurement_method 'omega scans'
_diffrn_radiation_monochromator graphite
_diffrn_radiation_source 'fine-focus sealed tube'
_diffrn_radiation_type MoK\a
_diffrn_radiation_wavelength 0.71073
_diffrn_reflns_av_R_equivalents 0.0327
_diffrn_reflns_av_sigmaI/netI 0.0262
_diffrn_reflns_limit_h_max 21
_diffrn_reflns_limit_h_min -21
_diffrn_reflns_limit_k_max 10
_diffrn_reflns_limit_k_min -10
_diffrn_reflns_limit_l_max 14
_diffrn_reflns_limit_l_min -14
_diffrn_reflns_number 7821
_diffrn_reflns_theta_full 25.33
_diffrn_reflns_theta_max 25.33
_diffrn_reflns_theta_min 2.30
_exptl_absorpt_coefficient_mu 1.358
_exptl_absorpt_correction_T_max 0.9208
_exptl_absorpt_correction_T_min 0.7397
_exptl_absorpt_correction_type analytical
_exptl_absorpt_process_details '(SHELXTL; Sheldrick, 2008)'
_exptl_crystal_colour Red
_exptl_crystal_density_diffrn 1.810
_exptl_crystal_density_method 'not measured'
_exptl_crystal_description Prism
_exptl_crystal_F_000 1040
_exptl_crystal_size_max 0.32
_exptl_crystal_size_mid 0.16
_exptl_crystal_size_min 0.06
_refine_diff_density_max 0.234
_refine_diff_density_min -0.196
_refine_ls_extinction_method none
_refine_ls_goodness_of_fit_ref 0.956
_refine_ls_hydrogen_treatment constr
_refine_ls_matrix_type full
_refine_ls_number_parameters 142
_refine_ls_number_reflns 1751
_refine_ls_number_restraints 0
_refine_ls_restrained_S_all 0.956
_refine_ls_R_factor_all 0.0292
_refine_ls_R_factor_gt 0.0245
_refine_ls_shift/su_max 0.000
_refine_ls_shift/su_mean 0.000
_refine_ls_structure_factor_coef Fsqd
_refine_ls_weighting_details 'calc w=1/[\s^2^(Fo^2^)+(0.0340P)^2^] where P=(Fo^2^+2Fc^2^)/3'
_refine_ls_weighting_scheme calc
_refine_ls_wR_factor_gt 0.0570
_refine_ls_wR_factor_ref 0.0579
_reflns_number_gt 1482
_reflns_number_total 1751
_reflns_threshold_expression I>2sigma(I)
_cod_data_source_file fj2491.cif
_cod_data_source_block I
_cod_original_sg_symbol_H-M 'C 2/c'
_cod_database_code 2233435
_cod_database_fobs_code 2233435

loop_
_symmetry_equiv_pos_as_xyz
'x, y, z'
'-x, y, -z+1/2'
'x+1/2, y+1/2, z'
'-x+1/2, y+1/2, -z+1/2'
'-x, -y, -z'
'x, -y, z-1/2'
'-x+1/2, -y+1/2, -z'
'x+1/2, -y+1/2, z-1/2'

loop_
_atom_site_type_symbol
_atom_site_label
_atom_site_fract_x
_atom_site_fract_y
_atom_site_fract_z
_atom_site_U_iso_or_equiv
_atom_site_adp_type
_atom_site_calc_flag
_atom_site_refinement_flags
_atom_site_occupancy
_atom_site_symmetry_multiplicity
Ni Ni1 0.5000 0.68998(3) 0.2500 0.03615(12) Uani d S 1 2
Cl Cl1 0.42526(3) 0.79023(6) 0.35781(4) 0.06007(17) Uani d . 1 1
F F1 0.62550(7) 0.60471(13) 0.63576(9) 0.0642(3) Uani d . 1 1
F F2 0.75608(7) 1.06173(13) 0.66763(10) 0.0688(4) Uani d . 1 1
F F3 0.72148(8) 1.09768(14) 0.44569(11) 0.0767(4) Uani d . 1 1
N N1 0.5000 0.4707(2) 0.2500 0.0352(5) Uani d S 1 2
N N2 0.58620(8) 0.63599(16) 0.39784(11) 0.0372(3) Uani d . 1 1
C C2 0.54313(10) 0.39674(18) 0.33462(14) 0.0384(4) Uani d . 1 1
C C3 0.54303(12) 0.2412(2) 0.33833(16) 0.0505(5) Uani d . 1 1
H H3 0.5714 0.1902 0.3991 0.061 Uiso calc R 1 1
C C4 0.5000 0.1634(3) 0.2500 0.0586(8) Uani d S 1 2
H H4 0.5000 0.0588 0.2500 0.070 Uiso calc SR 1 2
C C5 0.58923(10) 0.4948(2) 0.41731(13) 0.0399(4) Uani d . 1 1
H H5 0.6196 0.4559 0.4817 0.048 Uiso calc R 1 1
C C6 0.63018(9) 0.7410(2) 0.47162(14) 0.0376(4) Uani d . 1 1
C C7 0.64917(10) 0.7265(2) 0.58667(15) 0.0428(4) Uani d . 1 1
C C8 0.69027(11) 0.8327(2) 0.65465(16) 0.0513(5) Uani d . 1 1
H H8 0.7015 0.8207 0.7321 0.062 Uiso calc R 1 1
C C9 0.71419(10) 0.9570(2) 0.60497(16) 0.0478(5) Uani d . 1 1
C C10 0.69631(11) 0.9745(2) 0.49109(16) 0.0483(5) Uani d . 1 1
C C11 0.65417(10) 0.8698(2) 0.42393(15) 0.0461(5) Uani d . 1 1
H H11 0.6416 0.8847 0.3468 0.055 Uiso calc R 1 1

loop_
_atom_site_aniso_label
_atom_site_aniso_U_11
_atom_site_aniso_U_22
_atom_site_aniso_U_33
_atom_site_aniso_U_12
_atom_site_aniso_U_13
_atom_site_aniso_U_23
Ni1 0.0457(2) 0.02916(18) 0.03209(19) 0.000 0.00412(14) 0.000
Cl1 0.0713(4) 0.0718(4) 0.0386(3) 0.0258(3) 0.0145(2) 0.0021(2)
F1 0.0917(9) 0.0633(8) 0.0368(6) -0.0145(7) 0.0106(6) 0.0031(5)
F2 0.0692(8) 0.0631(8) 0.0648(8) -0.0106(6) -0.0090(6) -0.0235(6)
F3 0.0997(10) 0.0570(8) 0.0663(8) -0.0309(7) -0.0009(7) 0.0030(6)
N1 0.0434(12) 0.0312(10) 0.0307(10) 0.000 0.0065(9) 0.000
N2 0.0413(8) 0.0373(8) 0.0316(8) 0.0031(7) 0.0036(6) -0.0016(6)
C2 0.0476(10) 0.0339(10) 0.0336(9) 0.0044(8) 0.0077(8) 0.0027(7)
C3 0.0710(14) 0.0346(10) 0.0429(11) 0.0078(10) 0.0041(10) 0.0056(8)
C4 0.088(2) 0.0300(14) 0.0558(18) 0.000 0.0083(16) 0.000
C5 0.0465(10) 0.0387(10) 0.0320(9) 0.0088(8) 0.0013(8) 0.0018(8)
C6 0.0361(10) 0.0380(9) 0.0360(9) 0.0060(8) 0.0004(8) -0.0033(8)
C7 0.0464(11) 0.0434(11) 0.0372(10) 0.0040(8) 0.0051(8) -0.0018(8)
C8 0.0555(12) 0.0616(13) 0.0332(10) 0.0073(10) -0.0002(9) -0.0080(9)
C9 0.0424(11) 0.0463(12) 0.0501(11) 0.0038(9) -0.0017(9) -0.0147(9)
C10 0.0491(11) 0.0427(11) 0.0499(12) -0.0027(9) 0.0022(9) -0.0009(9)
C11 0.0517(11) 0.0448(11) 0.0372(10) 0.0001(9) -0.0018(8) 0.0006(8)

loop_
_atom_type_symbol
_atom_type_description
_atom_type_scat_dispersion_real
_atom_type_scat_dispersion_imag
_atom_type_scat_source
C C 0.0033 0.0016 'International Tables Vol C Tables 4.2.6.8 and 6.1.1.4'
H H 0.0000 0.0000 'International Tables Vol C Tables 4.2.6.8 and 6.1.1.4'
N N 0.0061 0.0033 'International Tables Vol C Tables 4.2.6.8 and 6.1.1.4'
F F 0.0171 0.0103 'International Tables Vol C Tables 4.2.6.8 and 6.1.1.4'
Cl Cl 0.1484 0.1585 'International Tables Vol C Tables 4.2.6.8 and 6.1.1.4'
Ni Ni 0.3393 1.1124 'International Tables Vol C Tables 4.2.6.8 and 6.1.1.4'

loop_
_geom_angle_atom_site_label_1
_geom_angle_atom_site_label_2
_geom_angle_atom_site_label_3
_geom_angle_site_symmetry_1
_geom_angle_site_symmetry_3
_geom_angle
N1 Ni1 N2 . 2_655 77.32(4)
N1 Ni1 N2 . . 77.32(4)
N2 Ni1 N2 2_655 . 154.64(8)
N1 Ni1 Cl1 . 2_655 113.393(16)
N2 Ni1 Cl1 2_655 2_655 91.20(4)
N2 Ni1 Cl1 . 2_655 98.82(4)
N1 Ni1 Cl1 . . 113.393(16)
N2 Ni1 Cl1 2_655 . 98.82(4)
N2 Ni1 Cl1 . . 91.20(4)
Cl1 Ni1 Cl1 2_655 . 133.21(3)
C2 N1 C2 2_655 . 121.0(2)
C2 N1 Ni1 2_655 . 119.52(10)
C2 N1 Ni1 . . 119.52(10)
C5 N2 C6 . . 122.00(15)
C5 N2 Ni1 . . 111.45(11)
C6 N2 Ni1 . . 126.33(11)
N1 C2 C3 . . 120.88(17)
N1 C2 C5 . . 113.77(15)
C3 C2 C5 . . 125.34(16)
C4 C3 C2 . . 118.68(18)
C4 C3 H3 . . 120.7
C2 C3 H3 . . 120.7
C3 C4 C3 . 2_655 119.8(3)
C3 C4 H4 . . 120.1
C3 C4 H4 2_655 . 120.1
N2 C5 C2 . . 117.50(15)
N2 C5 H5 . . 121.2
C2 C5 H5 . . 121.2
C7 C6 C11 . . 117.64(16)
C7 C6 N2 . . 125.03(17)
C11 C6 N2 . . 117.31(16)
F1 C7 C8 . . 117.93(17)
F1 C7 C6 . . 119.18(16)
C8 C7 C6 . . 122.88(18)
C9 C8 C7 . . 118.05(18)
C9 C8 H8 . . 121.0
C7 C8 H8 . . 121.0
F2 C9 C10 . . 119.38(18)
F2 C9 C8 . . 120.18(18)
C10 C9 C8 . . 120.44(17)
F3 C10 C11 . . 120.20(17)
F3 C10 C9 . . 118.48(16)
C11 C10 C9 . . 121.32(18)
C10 C11 C6 . . 119.65(17)
C10 C11 H11 . . 120.2
C6 C11 H11 . . 120.2

loop_
_geom_bond_atom_site_label_1
_geom_bond_atom_site_label_2
_geom_bond_site_symmetry_2
_geom_bond_distance
Ni1 N1 . 1.9508(19)
Ni1 N2 2_655 2.1878(13)
Ni1 N2 . 2.1878(13)
Ni1 Cl1 2_655 2.2464(5)
Ni1 Cl1 . 2.2464(5)
F1 C7 . 1.347(2)
F2 C9 . 1.3400(19)
F3 C10 . 1.347(2)
N1 C2 2_655 1.3354(18)
N1 C2 . 1.3354(18)
N2 C5 . 1.277(2)
N2 C6 . 1.424(2)
C2 C3 . 1.384(3)
C2 C5 . 1.462(2)
C3 C4 . 1.382(2)
C3 H3 . 0.9300
C4 C3 2_655 1.382(2)
C4 H4 . 0.9300
C5 H5 . 0.9300
C6 C7 . 1.379(2)
C6 C11 . 1.393(3)
C7 C8 . 1.374(3)
C8 C9 . 1.370(3)
C8 H8 . 0.9300
C9 C10 . 1.368(3)
C10 C11 . 1.367(3)
C11 H11 . 0.9300

loop_
_geom_torsion_atom_site_label_1
_geom_torsion_atom_site_label_2
_geom_torsion_atom_site_label_3
_geom_torsion_atom_site_label_4
_geom_torsion_site_symmetry_1
_geom_torsion_site_symmetry_4
_geom_torsion
N2 Ni1 N1 C2 2_655 2_655 4.58(9)
N2 Ni1 N1 C2 . 2_655 -175.42(9)
Cl1 Ni1 N1 C2 2_655 2_655 -81.18(9)
Cl1 Ni1 N1 C2 . 2_655 98.82(9)
N2 Ni1 N1 C2 2_655 . -175.42(9)
N2 Ni1 N1 C2 . . 4.58(9)
Cl1 Ni1 N1 C2 2_655 . 98.82(9)
Cl1 Ni1 N1 C2 . . -81.18(9)
N1 Ni1 N2 C5 . . -6.01(11)
N2 Ni1 N2 C5 2_655 . -6.01(11)
Cl1 Ni1 N2 C5 2_655 . -118.15(11)
Cl1 Ni1 N2 C5 . . 107.72(12)
N1 Ni1 N2 C6 . . 179.28(14)
N2 Ni1 N2 C6 2_655 . 179.28(14)
Cl1 Ni1 N2 C6 2_655 . 67.14(13)
Cl1 Ni1 N2 C6 . . -66.99(13)
C2 N1 C2 C3 2_655 . -1.51(13)
Ni1 N1 C2 C3 . . 178.49(13)
C2 N1 C2 C5 2_655 . 177.34(16)
Ni1 N1 C2 C5 . . -2.66(16)
N1 C2 C3 C4 . . 3.0(2)
C5 C2 C3 C4 . . -175.74(15)
C2 C3 C4 C3 . 2_655 -1.44(12)
C6 N2 C5 C2 . . -178.49(15)
Ni1 N2 C5 C2 . . 6.53(19)
N1 C2 C5 N2 . . -3.1(2)
C3 C2 C5 N2 . . 175.64(17)
C5 N2 C6 C7 . . -33.8(3)
Ni1 N2 C6 C7 . . 140.38(15)
C5 N2 C6 C11 . . 147.89(17)
Ni1 N2 C6 C11 . . -37.9(2)
C11 C6 C7 F1 . . 178.61(16)
N2 C6 C7 F1 . . 0.3(3)
C11 C6 C7 C8 . . -0.1(3)
N2 C6 C7 C8 . . -178.39(17)
F1 C7 C8 C9 . . -179.78(17)
C6 C7 C8 C9 . . -1.1(3)
C7 C8 C9 F2 . . -178.30(16)
C7 C8 C9 C10 . . 1.0(3)
F2 C9 C10 F3 . . -0.2(3)
C8 C9 C10 F3 . . -179.49(18)
F2 C9 C10 C11 . . 179.53(17)
C8 C9 C10 C11 . . 0.2(3)
F3 C10 C11 C6 . . 178.29(17)
C9 C10 C11 C6 . . -1.4(3)
C7 C6 C11 C10 . . 1.3(3)
N2 C6 C11 C10 . . 179.76(16)
